data_4506491
loop_
_publ_author_name
'Zhang, Ying'
'Yang, Jin'
'Yang, Yan'
'Guo, Jiao'
'Ma, Jian-Fang'

_publ_section_title
;
 Syntheses, Structures, and Luminescent Properties of a Series of
 Coordination Compounds Based on (4-Carboxylphenyl)
 (4-(2&#x2032;-Carboxylphenyl)benzyl) Ether and Different N-Donor Ligands
;
_journal_issue 8
_journal_name_full 'Crystal Growth &amp; Design'
_journal_page_first 4060
_journal_paper_doi 10.1021/cg300540d
_journal_volume 12
_journal_year 2012
_chemical_formula_moiety 'C26 H23 Cd N2 O6'
_chemical_formula_sum 'C26 H23 Cd N2 O6'
_chemical_formula_weight 571.86
_chemical_name_systematic
;
 ?
;
_space_group_IT_number 2
_symmetry_cell_setting triclinic
_symmetry_space_group_name_Hall '-P 1'
_symmetry_space_group_name_H-M 'P -1'
_atom_sites_solution_hydrogens geom
_atom_sites_solution_primary direct
_atom_sites_solution_secondary difmap
_audit_creation_method SHELXL-97
_cell_angle_alpha 81.070(5)
_cell_angle_beta 74.801(6)
_cell_angle_gamma 67.517(7)
_cell_formula_units_Z 2
_cell_length_a 9.1606(8)
_cell_length_b 9.5015(6)
_cell_length_c 14.7655(8)
_cell_measurement_reflns_used 2030
_cell_measurement_temperature 293(2)
_cell_measurement_theta_max 29.0588
_cell_measurement_theta_min 2.8587
_cell_volume 1143.78(15)
_computing_cell_refinement CrysAlis
_computing_data_collection 'CrysAlis (Oxford Diffraction, 2006)'
_computing_data_reduction CrysAlis
_computing_structure_refinement 'SHELXL-97 (Sheldrick, 2008)'
_computing_structure_solution 'SHELXS-97 (Sheldrick, 2008)'
_diffrn_ambient_temperature 293(2)
_diffrn_detector_area_resol_mean 10.0
_diffrn_measured_fraction_theta_full 0.996
_diffrn_measured_fraction_theta_max 0.996
_diffrn_measurement_device_type 'Oxford Diffraction Gemini R Ultra'
_diffrn_measurement_method '\w scan'
_diffrn_radiation_monochromator graphite
_diffrn_radiation_source 'fine-focus sealed tube'
_diffrn_radiation_type MoK\a
_diffrn_radiation_wavelength 0.71073
_diffrn_reflns_av_R_equivalents 0.0437
_diffrn_reflns_av_sigmaI/netI 0.0818
_diffrn_reflns_limit_h_max 7
_diffrn_reflns_limit_h_min -10
_diffrn_reflns_limit_k_max 11
_diffrn_reflns_limit_k_min -11
_diffrn_reflns_limit_l_max 17
_diffrn_reflns_limit_l_min -17
_diffrn_reflns_number 7251
_diffrn_reflns_theta_full 25.02
_diffrn_reflns_theta_max 25.02
_diffrn_reflns_theta_min 2.86
_exptl_absorpt_coefficient_mu 1.002
_exptl_absorpt_correction_T_max 0.9153
_exptl_absorpt_correction_T_min 0.8893
_exptl_absorpt_correction_type multi-scan
_exptl_absorpt_process_details
;
CrysAlis (Oxford Diffraction, 2006)
;
_exptl_crystal_colour colourless
_exptl_crystal_density_diffrn 1.660
_exptl_crystal_density_method 'not measured'
_exptl_crystal_description block
_exptl_crystal_F_000 578
_exptl_crystal_size_max 0.12
_exptl_crystal_size_mid 0.10
_exptl_crystal_size_min 0.09
_refine_diff_density_max 0.563
_refine_diff_density_min -0.451
_refine_diff_density_rms 0.091
_refine_ls_extinction_method none
_refine_ls_goodness_of_fit_ref 1.016
_refine_ls_hydrogen_treatment mixed
_refine_ls_matrix_type full
_refine_ls_number_parameters 324
_refine_ls_number_reflns 4028
_refine_ls_number_restraints 2
_refine_ls_restrained_S_all 1.016
_refine_ls_R_factor_all 0.0639
_refine_ls_R_factor_gt 0.0453
_refine_ls_shift/su_max 0.003
_refine_ls_shift/su_mean 0.000
_refine_ls_structure_factor_coef Fsqd
_refine_ls_weighting_details 'calc w=1/[\s^2^(Fo^2^)+(0.0122P)^2^+0.0000P] where P=(Fo^2^+2Fc^2^)/3'
_refine_ls_weighting_scheme calc
_refine_ls_wR_factor_gt 0.0659
_refine_ls_wR_factor_ref 0.0735
_reflns_number_gt 3208
_reflns_number_total 4028
_reflns_threshold_expression >2\s(I)
_cod_data_source_file cg300540d_si_002.cif
_cod_data_source_block Compound-2
_cod_depositor_comments
;
The following automatic conversions were performed:

'_symmetry_cell_setting' value 'Triclinic' changed to 'triclinic'
according to /home/saulius/struct/CIF-dictionaries/cif_core.dic
dictionary named 'cif_core.dic' version 2.4.2 from 2011-04-26.

Automatic conversion script
Id: cif_fix_values 1891 2012-01-12 08:04:46Z andrius 
;
_cod_original_cell_volume 1143.78(14)
_cod_original_sg_symbol_H-M P-1
_cod_database_code 4506491

loop_
_symmetry_equiv_pos_as_xyz
'x, y, z'
'-x, -y, -z'

loop_
_atom_site_label
_atom_site_type_symbol
_atom_site_fract_x
_atom_site_fract_y
_atom_site_fract_z
_atom_site_U_iso_or_equiv
_atom_site_adp_type
_atom_site_occupancy
_atom_site_symmetry_multiplicity
_atom_site_calc_flag
_atom_site_refinement_flags
Cd1 Cd 0.74114(4) 0.56825(3) 1.39300(2) 0.03453(12) Uani 1 1 d .
C1 C 0.9922(6) -0.6305(4) 0.7062(3) 0.0352(11) Uani 1 1 d .
C2 C 0.8515(5) -0.6736(4) 0.7636(3) 0.0282(10) Uani 1 1 d .
C3 C 0.8136(6) -0.7762(5) 0.7248(3) 0.0384(11) Uani 1 1 d .
H3 H 0.8671 -0.8043 0.6638 0.046 Uiso 1 1 calc R
C4 C 0.6997(6) -0.8374(5) 0.7736(3) 0.0472(13) Uani 1 1 d .
H4 H 0.6773 -0.9067 0.7464 0.057 Uiso 1 1 calc R
C5 C 0.6191(6) -0.7944(5) 0.8636(3) 0.0491(13) Uani 1 1 d .
H5 H 0.5444 -0.8374 0.8986 0.059 Uiso 1 1 calc R
C6 C 0.6497(6) -0.6877(5) 0.9012(3) 0.0402(12) Uani 1 1 d .
H6 H 0.5903 -0.6558 0.9606 0.048 Uiso 1 1 calc R
C7 C 0.7665(5) -0.6254(4) 0.8537(3) 0.0299(10) Uani 1 1 d .
C8 C 0.7917(5) -0.5111(4) 0.9003(3) 0.0286(10) Uani 1 1 d .
C9 C 0.8234(5) -0.3858(4) 0.8503(3) 0.0325(11) Uani 1 1 d .
H9 H 0.8340 -0.3745 0.7855 0.039 Uiso 1 1 calc R
C10 C 0.8395(5) -0.2779(4) 0.8957(3) 0.0350(11) Uani 1 1 d .
H10 H 0.8586 -0.1938 0.8608 0.042 Uiso 1 1 calc R
C11 C 0.8279(5) -0.2917(4) 0.9917(3) 0.0344(11) Uani 1 1 d .
C12 C 0.7965(5) -0.4162(4) 1.0415(3) 0.0390(12) Uani 1 1 d .
H12 H 0.7881 -0.4284 1.1062 0.047 Uiso 1 1 calc R
C13 C 0.7774(5) -0.5228(4) 0.9969(3) 0.0363(11) Uani 1 1 d .
H13 H 0.7544 -0.6047 1.0323 0.044 Uiso 1 1 calc R
C14 C 0.8622(6) -0.1845(4) 1.0399(3) 0.0397(11) Uani 1 1 d .
H14A H 0.9016 -0.2361 1.0956 0.048 Uiso 1 1 calc R
H14B H 0.9453 -0.1508 0.9982 0.048 Uiso 1 1 calc R
C15 C 0.7225(6) 0.0427(4) 1.1230(3) 0.0346(11) Uani 1 1 d .
C16 C 0.8548(6) 0.0219(4) 1.1578(3) 0.0343(11) Uani 1 1 d .
H16 H 0.9506 -0.0604 1.1409 0.041 Uiso 1 1 calc R
C17 C 0.8443(6) 0.1247(4) 1.2185(3) 0.0355(11) Uani 1 1 d .
H17 H 0.9339 0.1100 1.2423 0.043 Uiso 1 1 calc R
C18 C 0.7037(5) 0.2488(4) 1.2446(3) 0.0302(10) Uani 1 1 d .
C19 C 0.5730(6) 0.2695(4) 1.2074(3) 0.0373(11) Uani 1 1 d .
H19 H 0.4783 0.3533 1.2232 0.045 Uiso 1 1 calc R
C20 C 0.5801(6) 0.1680(4) 1.1472(3) 0.0385(11) Uani 1 1 d .
H20 H 0.4908 0.1831 1.1230 0.046 Uiso 1 1 calc R
C21 C 0.7003(6) 0.3575(4) 1.3080(3) 0.0342(11) Uani 1 1 d .
C22 C 0.5461(6) 0.9270(5) 1.3578(3) 0.0426(12) Uani 1 1 d .
H22 H 0.6298 0.9339 1.3077 0.051 Uiso 1 1 calc R
C23 C 0.4086(6) 1.0434(5) 1.3884(3) 0.0454(13) Uani 1 1 d .
H23 H 0.3802 1.1440 1.3637 0.054 Uiso 1 1 calc R
C24 C 0.4051(6) 0.8377(5) 1.4734(3) 0.0415(12) Uani 1 1 d .
H24 H 0.3708 0.7712 1.5193 0.050 Uiso 1 1 calc R
C25 C 0.1601(6) 1.0752(5) 1.5187(3) 0.0529(14) Uani 1 1 d .
H25A H 0.1528 1.1801 1.5171 0.063 Uiso 1 1 calc R
H25B H 0.1522 1.0345 1.5835 0.063 Uiso 1 1 calc R
C26 C 0.0185(6) 1.0730(4) 1.4844(3) 0.0503(14) Uani 1 1 d .
H26A H 0.0421 1.0847 1.4163 0.060 Uiso 1 1 calc R
H26B H -0.0771 1.1595 1.5078 0.060 Uiso 1 1 calc R
N1 N 0.5439(5) 0.7969(3) 1.4118(2) 0.0350(9) Uani 1 1 d .
N2 N 0.3186(5) 0.9865(4) 1.4623(2) 0.0384(9) Uani 1 1 d .
O1 O 0.9917(4) -0.5769(3) 0.62260(19) 0.0446(8) Uani 1 1 d .
O2 O 1.1111(4) -0.6579(3) 0.74142(19) 0.0403(8) Uani 1 1 d .
O3 O 0.7155(4) -0.0543(3) 1.0662(2) 0.0413(8) Uani 1 1 d .
O4 O 0.5712(4) 0.4664(3) 1.3375(2) 0.0478(9) Uani 1 1 d .
O5 O 0.8278(4) 0.3388(3) 1.3329(2) 0.0501(9) Uani 1 1 d .
O1W O 0.7260(5) 0.5105(5) 1.5483(2) 0.0691(12) Uani 1 1 d D
H1A H 0.814(4) 0.485(5) 1.571(3) 0.061(16) Uiso 1 1 d D
H1B H 0.639(4) 0.517(5) 1.593(3) 0.076(19) Uiso 1 1 d D

loop_
_atom_site_aniso_label
_atom_site_aniso_U_11
_atom_site_aniso_U_22
_atom_site_aniso_U_33
_atom_site_aniso_U_23
_atom_site_aniso_U_13
_atom_site_aniso_U_12
Cd1 0.0321(2) 0.03565(18) 0.03502(19) -0.00884(13) -0.00184(15) -0.01238(14)
C1 0.031(3) 0.034(2) 0.037(3) -0.016(2) -0.002(2) -0.006(2)
C2 0.023(3) 0.028(2) 0.032(2) -0.0049(18) -0.006(2) -0.0078(19)
C3 0.036(3) 0.049(3) 0.032(2) -0.014(2) -0.001(2) -0.018(2)
C4 0.046(4) 0.046(3) 0.059(3) -0.017(2) -0.012(3) -0.021(3)
C5 0.044(4) 0.051(3) 0.060(3) -0.005(3) -0.004(3) -0.030(3)
C6 0.034(3) 0.047(3) 0.038(3) -0.013(2) 0.005(2) -0.017(2)
C7 0.022(3) 0.034(2) 0.031(2) -0.0040(19) -0.001(2) -0.0094(19)
C8 0.022(3) 0.032(2) 0.029(2) -0.0095(18) 0.000(2) -0.0070(19)
C9 0.031(3) 0.037(2) 0.030(2) -0.0092(19) -0.006(2) -0.009(2)
C10 0.031(3) 0.032(2) 0.043(3) -0.007(2) -0.004(2) -0.013(2)
C11 0.023(3) 0.037(2) 0.040(3) -0.016(2) 0.000(2) -0.007(2)
C12 0.039(3) 0.044(3) 0.030(2) -0.013(2) 0.002(2) -0.013(2)
C13 0.037(3) 0.036(2) 0.034(2) -0.004(2) 0.002(2) -0.016(2)
C14 0.033(3) 0.041(2) 0.043(3) -0.018(2) -0.005(2) -0.007(2)
C15 0.037(3) 0.032(2) 0.034(2) -0.001(2) -0.009(2) -0.011(2)
C16 0.031(3) 0.030(2) 0.040(3) -0.010(2) -0.002(2) -0.009(2)
C17 0.037(3) 0.040(2) 0.035(2) -0.003(2) -0.006(2) -0.020(2)
C18 0.030(3) 0.032(2) 0.030(2) -0.0023(18) -0.001(2) -0.015(2)
C19 0.035(3) 0.026(2) 0.045(3) -0.005(2) -0.005(2) -0.005(2)
C20 0.034(3) 0.035(2) 0.046(3) -0.003(2) -0.013(2) -0.009(2)
C21 0.049(4) 0.030(2) 0.025(2) -0.0031(19) 0.000(2) -0.020(2)
C22 0.036(3) 0.043(3) 0.048(3) -0.001(2) 0.000(2) -0.020(2)
C23 0.045(4) 0.038(3) 0.052(3) -0.001(2) -0.005(3) -0.017(2)
C24 0.040(3) 0.041(3) 0.035(3) 0.001(2) 0.001(2) -0.013(2)
C25 0.039(4) 0.052(3) 0.053(3) -0.026(2) 0.001(3) 0.001(2)
C26 0.039(3) 0.056(3) 0.045(3) -0.009(2) -0.010(3) -0.001(3)
N1 0.034(3) 0.0357(19) 0.035(2) -0.0067(17) -0.0019(19) -0.0143(17)
N2 0.030(2) 0.038(2) 0.042(2) -0.0119(17) -0.0022(19) -0.0063(18)
O1 0.047(2) 0.064(2) 0.0270(16) 0.0006(15) -0.0073(16) -0.0263(17)
O2 0.030(2) 0.0517(18) 0.0375(17) -0.0028(14) -0.0033(16) -0.0157(15)
O3 0.037(2) 0.0375(16) 0.0504(19) -0.0158(14) -0.0151(16) -0.0061(14)
O4 0.043(2) 0.0453(17) 0.055(2) -0.0217(15) 0.0006(18) -0.0157(16)
O5 0.057(3) 0.0442(18) 0.057(2) -0.0139(15) -0.025(2) -0.0152(17)
O1W 0.038(3) 0.126(3) 0.034(2) 0.013(2) -0.007(2) -0.027(3)

loop_
_atom_type_symbol
_atom_type_description
_atom_type_scat_dispersion_real
_atom_type_scat_dispersion_imag
_atom_type_scat_source
C C 0.0033 0.0016 'International Tables Vol C Tables 4.2.6.8 and 6.1.1.4'
H H 0.0000 0.0000 'International Tables Vol C Tables 4.2.6.8 and 6.1.1.4'
N N 0.0061 0.0033 'International Tables Vol C Tables 4.2.6.8 and 6.1.1.4'
O O 0.0106 0.0060 'International Tables Vol C Tables 4.2.6.8 and 6.1.1.4'
Cd Cd -0.8075 1.2024 'International Tables Vol C Tables 4.2.6.8 and 6.1.1.4'

loop_
_geom_angle_atom_site_label_1
_geom_angle_atom_site_label_2
_geom_angle_atom_site_label_3
_geom_angle
_geom_angle_site_symmetry_1
_geom_angle_site_symmetry_3
N1 Cd1 O1W 94.41(14) . .
N1 Cd1 O5 145.91(13) . 1
O1W Cd1 O5 103.53(14) . 1
N1 Cd1 O5 145.91(13) . .
O1W Cd1 O5 103.53(14) . .
O5 Cd1 O5 0.00(19) 1 .
N1 Cd1 O2 92.26(11) . 2_757
O1W Cd1 O2 142.61(15) . 2_757
O5 Cd1 O2 90.72(11) 1 2_757
O5 Cd1 O2 90.72(11) . 2_757
N1 Cd1 O1 112.99(12) . 2_757
O1W Cd1 O1 88.99(13) . 2_757
O5 Cd1 O1 96.29(12) 1 2_757
O5 Cd1 O1 96.29(12) . 2_757
O2 Cd1 O1 54.79(10) 2_757 2_757
N1 Cd1 O4 91.92(12) . .
O1W Cd1 O4 110.33(14) . .
O5 Cd1 O4 54.80(11) 1 .
O5 Cd1 O4 54.80(11) . .
O2 Cd1 O4 106.16(10) 2_757 .
O1 Cd1 O4 147.56(10) 2_757 .
N1 Cd1 C21 118.60(15) . .
O1W Cd1 C21 112.42(14) . .
O5 Cd1 C21 27.43(12) 1 .
O5 Cd1 C21 27.43(12) . .
O2 Cd1 C21 96.17(11) 2_757 .
O1 Cd1 C21 121.18(13) 2_757 .
O4 Cd1 C21 27.75(12) . .
N1 Cd1 C1 104.40(12) . 2_757
O1W Cd1 C1 116.18(15) . 2_757
O5 Cd1 C1 93.44(12) 1 2_757
O5 Cd1 C1 93.44(12) . 2_757
O2 Cd1 C1 27.25(10) 2_757 2_757
O1 Cd1 C1 27.55(11) 2_757 2_757
O4 Cd1 C1 128.78(12) . 2_757
C21 Cd1 C1 110.11(13) . 2_757
O2 C1 O1 121.7(4) . .
O2 C1 C2 118.5(4) . .
O1 C1 C2 119.6(4) . .
O2 C1 Cd1 58.7(2) . 2_757
O1 C1 Cd1 63.1(2) . 2_757
C2 C1 Cd1 176.5(3) . 2_757
C3 C2 C7 119.4(4) . .
C3 C2 C1 116.0(4) . .
C7 C2 C1 124.5(4) . .
C4 C3 C2 122.1(4) . .
C4 C3 H3 118.9 . .
C2 C3 H3 118.9 . .
C3 C4 C5 118.9(4) . .
C3 C4 H4 120.6 . .
C5 C4 H4 120.6 . .
C6 C5 C4 119.6(5) . .
C6 C5 H5 120.2 . .
C4 C5 H5 120.2 . .
C5 C6 C7 122.6(4) . .
C5 C6 H6 118.7 . .
C7 C6 H6 118.7 . .
C6 C7 C2 117.2(4) . .
C6 C7 C8 118.8(4) . .
C2 C7 C8 124.0(4) . .
C9 C8 C13 117.3(4) . .
C9 C8 C7 121.8(3) . .
C13 C8 C7 120.8(4) . .
C10 C9 C8 120.8(4) . .
C10 C9 H9 119.6 . .
C8 C9 H9 119.6 . .
C9 C10 C11 121.6(4) . .
C9 C10 H10 119.2 . .
C11 C10 H10 119.2 . .
C12 C11 C10 117.7(4) . .
C12 C11 C14 120.2(4) . .
C10 C11 C14 121.9(4) . .
C13 C12 C11 121.0(4) . .
C13 C12 H12 119.5 . .
C11 C12 H12 119.5 . .
C12 C13 C8 121.6(4) . .
C12 C13 H13 119.2 . .
C8 C13 H13 119.2 . .
O3 C14 C11 109.4(4) . .
O3 C14 H14A 109.8 . .
C11 C14 H14A 109.8 . .
O3 C14 H14B 109.8 . .
C11 C14 H14B 109.8 . .
H14A C14 H14B 108.2 . .
O3 C15 C16 124.8(4) . .
O3 C15 C20 115.1(4) . .
C16 C15 C20 120.1(4) . .
C15 C16 C17 119.4(4) . .
C15 C16 H16 120.3 . .
C17 C16 H16 120.3 . .
C18 C17 C16 121.6(4) . .
C18 C17 H17 119.2 . .
C16 C17 H17 119.2 . .
C19 C18 C17 118.2(4) . .
C19 C18 C21 122.4(4) . .
C17 C18 C21 119.4(4) . .
C18 C19 C20 121.3(4) . .
C18 C19 H19 119.4 . .
C20 C19 H19 119.4 . .
C19 C20 C15 119.4(4) . .
C19 C20 H20 120.3 . .
C15 C20 H20 120.3 . .
O5 C21 O5 0.0(2) 1 .
O5 C21 O4 120.1(4) 1 .
O5 C21 O4 120.1(4) . .
O5 C21 C18 119.0(4) 1 .
O5 C21 C18 119.0(4) . .
O4 C21 C18 120.9(5) . .
O5 C21 Cd1 55.8(2) 1 .
O5 C21 Cd1 55.8(2) . .
O4 C21 Cd1 65.6(2) . .
C18 C21 Cd1 167.9(3) . .
C23 C22 N1 109.4(4) . .
C23 C22 H22 125.3 . .
N1 C22 H22 125.3 . .
C22 C23 N2 107.1(4) . .
C22 C23 H23 126.4 . .
N2 C23 H23 126.4 . .
N1 C24 N2 112.0(4) . .
N1 C24 H24 124.0 . .
N2 C24 H24 124.0 . .
N2 C25 C26 113.2(4) . .
N2 C25 H25A 108.9 . .
C26 C25 H25A 108.9 . .
N2 C25 H25B 108.9 . .
C26 C25 H25B 108.9 . .
H25A C25 H25B 107.8 . .
C25 C26 C26 113.5(4) . 2_578
C25 C26 H26A 108.9 . .
C26 C26 H26A 108.9 2_578 .
C25 C26 H26B 108.9 . .
C26 C26 H26B 108.9 2_578 .
H26A C26 H26B 107.7 . .
C24 N1 C22 105.3(3) . .
C24 N1 Cd1 129.7(3) . .
C22 N1 Cd1 125.1(3) . .
C24 N2 C23 106.3(4) . .
C24 N2 C25 128.2(4) . .
C23 N2 C25 125.6(4) . .
C1 O1 Cd1 89.4(3) . 2_757
C1 O2 Cd1 94.1(3) . 2_757
C15 O3 C14 115.9(3) . .
C21 O4 Cd1 86.6(3) . .
O5 O5 C21 0(10) 1 .
O5 O5 Cd1 0(10) 1 .
C21 O5 Cd1 96.8(3) . .
Cd1 O1W H1A 119(3) . .
Cd1 O1W H1B 128(4) . .
H1A O1W H1B 112(4) . .

loop_
_geom_bond_atom_site_label_1
_geom_bond_atom_site_label_2
_geom_bond_distance
_geom_bond_site_symmetry_2
Cd1 N1 2.233(3) .
Cd1 O1W 2.253(3) .
Cd1 O5 2.254(3) 1
Cd1 O5 2.254(3) .
Cd1 O2 2.333(3) 2_757
Cd1 O1 2.429(3) 2_757
Cd1 O4 2.470(3) .
Cd1 C21 2.707(4) .
Cd1 C1 2.724(5) 2_757
C1 O2 1.250(5) .
C1 O1 1.260(5) .
C1 C2 1.507(6) .
C1 Cd1 2.724(5) 2_757
C2 C3 1.392(5) .
C2 C7 1.399(5) .
C3 C4 1.373(6) .
C3 H3 0.9300 .
C4 C5 1.378(6) .
C4 H4 0.9300 .
C5 C6 1.374(6) .
C5 H5 0.9300 .
C6 C7 1.396(6) .
C6 H6 0.9300 .
C7 C8 1.488(5) .
C8 C9 1.388(5) .
C8 C13 1.388(5) .
C9 C10 1.379(5) .
C9 H9 0.9300 .
C10 C11 1.384(5) .
C10 H10 0.9300 .
C11 C12 1.380(5) .
C11 C14 1.493(6) .
C12 C13 1.375(6) .
C12 H12 0.9300 .
C13 H13 0.9300 .
C14 O3 1.446(5) .
C14 H14A 0.9700 .
C14 H14B 0.9700 .
C15 O3 1.367(5) .
C15 C16 1.373(6) .
C15 C20 1.395(6) .
C16 C17 1.386(5) .
C16 H16 0.9300 .
C17 C18 1.385(6) .
C17 H17 0.9300 .
C18 C19 1.380(6) .
C18 C21 1.484(6) .
C19 C20 1.384(5) .
C19 H19 0.9300 .
C20 H20 0.9300 .
C21 O5 1.256(5) 1
C21 O5 1.256(5) .
C21 O4 1.263(5) .
C22 C23 1.344(6) .
C22 N1 1.368(5) .
C22 H22 0.9300 .
C23 N2 1.359(5) .
C23 H23 0.9300 .
C24 N1 1.311(5) .
C24 N2 1.339(5) .
C24 H24 0.9300 .
C25 N2 1.469(5) .
C25 C26 1.519(7) .
C25 H25A 0.9700 .
C25 H25B 0.9700 .
C26 C26 1.526(8) 2_578
C26 H26A 0.9700 .
C26 H26B 0.9700 .
O1 Cd1 2.429(3) 2_757
O2 Cd1 2.333(3) 2_757
O5 O5 0.000(8) 1
O1W H1A 0.887(19) .
O1W H1B 0.88(2) .

loop_
_geom_hbond_atom_site_label_D
_geom_hbond_atom_site_label_H
_geom_hbond_atom_site_label_A
_geom_hbond_distance_DH
_geom_hbond_distance_HA
_geom_hbond_distance_DA
_geom_hbond_angle_DHA
_geom_hbond_site_symmetry_A
O1W H1A O1 0.887(19) 1.83(2) 2.719(5) 176(5) 1_566
O1W H1B O4 0.88(2) 1.89(2) 2.748(5) 165(5) 2_668
C14 H14A O2 0.97 2.45 3.371(5) 157.9 2_747
C17 H17 O5 0.93 2.46 2.777(5) 99.8 1

loop_
_geom_torsion_atom_site_label_1
_geom_torsion_atom_site_label_2
_geom_torsion_atom_site_label_3
_geom_torsion_atom_site_label_4
_geom_torsion
_geom_torsion_site_symmetry_1
_geom_torsion_site_symmetry_4
O2 C1 C2 C3 -120.5(4) . .
O1 C1 C2 C3 55.2(5) . .
Cd1 C1 C2 C3 -84(5) 2_757 .
O2 C1 C2 C7 55.3(5) . .
O1 C1 C2 C7 -129.1(4) . .
Cd1 C1 C2 C7 91(5) 2_757 .
C7 C2 C3 C4 -2.8(6) . .
C1 C2 C3 C4 173.1(4) . .
C2 C3 C4 C5 0.7(7) . .
C3 C4 C5 C6 2.4(7) . .
C4 C5 C6 C7 -3.4(7) . .
C5 C6 C7 C2 1.3(6) . .
C5 C6 C7 C8 -179.7(4) . .
C3 C2 C7 C6 1.8(6) . .
C1 C2 C7 C6 -173.8(4) . .
C3 C2 C7 C8 -177.2(4) . .
C1 C2 C7 C8 7.2(6) . .
C6 C7 C8 C9 -142.0(4) . .
C2 C7 C8 C9 37.0(6) . .
C6 C7 C8 C13 35.3(6) . .
C2 C7 C8 C13 -145.7(4) . .
C13 C8 C9 C10 -0.2(6) . .
C7 C8 C9 C10 177.2(4) . .
C8 C9 C10 C11 1.3(7) . .
C9 C10 C11 C12 -1.2(6) . .
C9 C10 C11 C14 173.5(4) . .
C10 C11 C12 C13 0.0(6) . .
C14 C11 C12 C13 -174.8(4) . .
C11 C12 C13 C8 1.1(7) . .
C9 C8 C13 C12 -1.0(6) . .
C7 C8 C13 C12 -178.5(4) . .
C12 C11 C14 O3 -97.3(4) . .
C10 C11 C14 O3 88.2(5) . .
O3 C15 C16 C17 -176.9(3) . .
C20 C15 C16 C17 1.3(6) . .
C15 C16 C17 C18 -0.4(6) . .
C16 C17 C18 C19 -0.8(6) . .
C16 C17 C18 C21 -178.6(3) . .
C17 C18 C19 C20 1.2(6) . .
C21 C18 C19 C20 178.9(4) . .
C18 C19 C20 C15 -0.4(6) . .
O3 C15 C20 C19 177.5(3) . .
C16 C15 C20 C19 -0.9(6) . .
C19 C18 C21 O5 -174.1(4) . 1
C17 C18 C21 O5 3.5(6) . 1
C19 C18 C21 O5 -174.1(4) . .
C17 C18 C21 O5 3.5(6) . .
C19 C18 C21 O4 6.7(6) . .
C17 C18 C21 O4 -175.7(4) . .
C19 C18 C21 Cd1 -112.8(16) . .
C17 C18 C21 Cd1 64.8(16) . .
N1 Cd1 C21 O5 175.6(2) . 1
O1W Cd1 C21 O5 -75.8(3) . 1
O5 Cd1 C21 O5 0.000(3) . 1
O2 Cd1 C21 O5 79.6(3) 2_757 1
O1 Cd1 C21 O5 27.4(3) 2_757 1
O4 Cd1 C21 O5 -167.1(4) . 1
C1 Cd1 C21 O5 55.5(3) 2_757 1
N1 Cd1 C21 O5 175.6(2) . .
O1W Cd1 C21 O5 -75.8(3) . .
O5 Cd1 C21 O5 0.000(3) 1 .
O2 Cd1 C21 O5 79.6(3) 2_757 .
O1 Cd1 C21 O5 27.4(3) 2_757 .
O4 Cd1 C21 O5 -167.1(4) . .
C1 Cd1 C21 O5 55.5(3) 2_757 .
N1 Cd1 C21 O4 -17.3(3) . .
O1W Cd1 C21 O4 91.3(3) . .
O5 Cd1 C21 O4 167.1(4) 1 .
O5 Cd1 C21 O4 167.1(4) . .
O2 Cd1 C21 O4 -113.3(2) 2_757 .
O1 Cd1 C21 O4 -165.5(2) 2_757 .
C1 Cd1 C21 O4 -137.4(2) 2_757 .
N1 Cd1 C21 C18 107.5(16) . .
O1W Cd1 C21 C18 -143.8(15) . .
O5 Cd1 C21 C18 -68.0(16) 1 .
O5 Cd1 C21 C18 -68.0(16) . .
O2 Cd1 C21 C18 11.6(16) 2_757 .
O1 Cd1 C21 C18 -40.7(16) 2_757 .
O4 Cd1 C21 C18 124.9(16) . .
C1 Cd1 C21 C18 -12.5(16) 2_757 .
N1 C22 C23 N2 0.0(5) . .
N2 C25 C26 C26 79.3(6) . 2_578
N2 C24 N1 C22 -0.3(5) . .
N2 C24 N1 Cd1 179.9(3) . .
C23 C22 N1 C24 0.2(5) . .
C23 C22 N1 Cd1 -180.0(3) . .
O1W Cd1 N1 C24 -41.4(4) . .
O5 Cd1 N1 C24 80.8(4) 1 .
O5 Cd1 N1 C24 80.8(4) . .
O2 Cd1 N1 C24 175.5(4) 2_757 .
O1 Cd1 N1 C24 -132.1(4) 2_757 .
O4 Cd1 N1 C24 69.2(4) . .
C21 Cd1 N1 C24 77.2(4) . .
C1 Cd1 N1 C24 -159.8(4) 2_757 .
O1W Cd1 N1 C22 138.9(3) . .
O5 Cd1 N1 C22 -98.9(4) 1 .
O5 Cd1 N1 C22 -98.9(4) . .
O2 Cd1 N1 C22 -4.3(3) 2_757 .
O1 Cd1 N1 C22 48.1(3) 2_757 .
O4 Cd1 N1 C22 -110.6(3) . .
C21 Cd1 N1 C22 -102.6(3) . .
C1 Cd1 N1 C22 20.4(4) 2_757 .
N1 C24 N2 C23 0.3(5) . .
N1 C24 N2 C25 -178.2(4) . .
C22 C23 N2 C24 -0.2(5) . .
C22 C23 N2 C25 178.4(4) . .
C26 C25 N2 C24 -87.7(5) . .
C26 C25 N2 C23 94.0(5) . .
O2 C1 O1 Cd1 -1.9(4) . 2_757
C2 C1 O1 Cd1 -177.4(3) . 2_757
O1 C1 O2 Cd1 2.0(4) . 2_757
C2 C1 O2 Cd1 177.6(3) . 2_757
C16 C15 O3 C14 -2.0(6) . .
C20 C15 O3 C14 179.7(4) . .
C11 C14 O3 C15 170.8(3) . .
O5 C21 O4 Cd1 12.3(4) 1 .
O5 C21 O4 Cd1 12.3(4) . .
C18 C21 O4 Cd1 -168.5(3) . .
N1 Cd1 O4 C21 164.8(2) . .
O1W Cd1 O4 C21 -99.8(3) . .
O5 Cd1 O4 C21 -7.2(2) 1 .
O5 Cd1 O4 C21 -7.2(2) . .
O2 Cd1 O4 C21 71.9(2) 2_757 .
O1 Cd1 O4 C21 23.5(3) 2_757 .
C1 Cd1 O4 C21 54.6(3) 2_757 .
O4 C21 O5 O5 0.0(11) . 1
C18 C21 O5 O5 0.0(11) . 1
Cd1 C21 O5 O5 0.0(10) . 1
O5 C21 O5 Cd1 0(100) 1 .
O4 C21 O5 Cd1 -13.6(4) . .
C18 C21 O5 Cd1 167.2(3) . .
N1 Cd1 O5 O5 0.0(7) . 1
O1W Cd1 O5 O5 0.0(7) . 1
O2 Cd1 O5 O5 0.0(7) 2_757 1
O1 Cd1 O5 O5 0.0(7) 2_757 1
O4 Cd1 O5 O5 0.0(7) . 1
C21 Cd1 O5 O5 0.0(7) . 1
C1 Cd1 O5 O5 0.0(7) 2_757 1
N1 Cd1 O5 C21 -7.0(4) . .
O1W Cd1 O5 C21 112.8(3) . .
O5 Cd1 O5 C21 0(12) 1 .
O2 Cd1 O5 C21 -102.1(3) 2_757 .
O1 Cd1 O5 C21 -156.7(3) 2_757 .
O4 Cd1 O5 C21 7.3(2) . .
C1 Cd1 O5 C21 -129.2(3) 2_757 .
